data_7036402
loop_
_publ_author_name
'Drake, Jessica L.'
'Kaplan, Hilan Z.'
'Wilding, Matthew J. T.'
'Li, Bo'
'Byers, Jeffery A.'

_publ_section_title
;
 Spin transitions in bis(amidinato)-N-heterocyclic carbene iron(ii) and
 iron(iii) complexes.
;
_journal_issue 38
_journal_name_full 'Dalton transactions (Cambridge, England : 2003)'
_journal_page_first 16703
_journal_page_last 16707
_journal_paper_doi 10.1039/c5dt02440d
_journal_volume 44
_journal_year 2015
_chemical_formula_moiety '(C32 H46 Cl2 Fe N4), (C H2 Cl2)2'
_chemical_formula_sum 'C34 H50 Cl6 Fe N4'
_chemical_formula_weight 783.33
_chemical_name_systematic
;
?
;
_space_group_IT_number 88
_symmetry_cell_setting tetragonal
_symmetry_space_group_name_Hall '-I 4ad'
_symmetry_space_group_name_H-M 'I 41/a :2'
_atom_sites_solution_hydrogens geom
_atom_sites_solution_primary direct
_atom_sites_solution_secondary difmap
_audit_creation_method SHELXL-97
_audit_update_record
;
2013-03-05 deposited with the CCDC.
2015-09-03 downloaded from the CCDC.
;
_cell_angle_alpha 90.00
_cell_angle_beta 90.00
_cell_angle_gamma 90.00
_cell_formula_units_Z 16
_cell_length_a 21.5767(7)
_cell_length_b 21.5767(7)
_cell_length_c 35.5041(14)
_cell_measurement_reflns_used 9950
_cell_measurement_temperature 250(2)
_cell_measurement_theta_max 65.51
_cell_measurement_theta_min 2.40
_cell_volume 16529.1(10)
_computing_cell_refinement 'SAINT (Bruker, 2010)'
_computing_data_collection 'APEX2 (Bruker, 2010)'
_computing_data_reduction 'SAINT (Bruker, 2010)'
_computing_molecular_graphics 'Bruker SHELXTL'
_computing_publication_material 'Bruker SHELXTL'
_computing_structure_refinement 'SHELXL-97 (Sheldrick, 2008)'
_computing_structure_solution 'SHELXS-97 (Sheldrick, 2008)'
_diffrn_ambient_temperature 250(2)
_diffrn_measured_fraction_theta_full 0.987
_diffrn_measured_fraction_theta_max 0.987
_diffrn_measurement_device_type 'Bruker Kappa DUO CCD diffractometer'
_diffrn_measurement_method '\f and \w scans'
_diffrn_radiation_monochromator graphite
_diffrn_radiation_type CuK\a
_diffrn_radiation_wavelength 1.54178
_diffrn_reflns_av_R_equivalents 0.0597
_diffrn_reflns_av_sigmaI/netI 0.0284
_diffrn_reflns_limit_h_max 18
_diffrn_reflns_limit_h_min -25
_diffrn_reflns_limit_k_max 25
_diffrn_reflns_limit_k_min -25
_diffrn_reflns_limit_l_max 42
_diffrn_reflns_limit_l_min -42
_diffrn_reflns_number 79058
_diffrn_reflns_theta_full 66.36
_diffrn_reflns_theta_max 66.36
_diffrn_reflns_theta_min 2.40
_diffrn_source 'microfocus sealed tube'
_diffrn_source_type 'Incoatec I\uS'
_exptl_absorpt_coefficient_mu 6.701
_exptl_absorpt_correction_T_max 0.5002
_exptl_absorpt_correction_T_min 0.1851
_exptl_absorpt_correction_type multi-scan
_exptl_absorpt_process_details
;
Sheldrick, G.M. (2008). SADABS v2008/1. Bruker AXS Inc. Madison, WI USA.
;
_exptl_crystal_colour marron
_exptl_crystal_density_diffrn 1.259
_exptl_crystal_density_meas ?
_exptl_crystal_density_method none
_exptl_crystal_description polyhedron
_exptl_crystal_F_000 6560
_exptl_crystal_size_max 0.38
_exptl_crystal_size_mid 0.25
_exptl_crystal_size_min 0.12
_refine_diff_density_max 0.556
_refine_diff_density_min -0.415
_refine_diff_density_rms 0.090
_refine_ls_extinction_coef na
_refine_ls_extinction_method none
_refine_ls_goodness_of_fit_ref 1.020
_refine_ls_hydrogen_treatment constr
_refine_ls_matrix_type full
_refine_ls_number_parameters 425
_refine_ls_number_reflns 7169
_refine_ls_number_restraints 2
_refine_ls_restrained_S_all 1.020
_refine_ls_R_factor_all 0.0639
_refine_ls_R_factor_gt 0.0520
_refine_ls_shift/su_max 0.001
_refine_ls_shift/su_mean 0.000
_refine_ls_structure_factor_coef Fsqd
_refine_ls_weighting_details 'calc w=1/[\s^2^(Fo^2^)+(0.0946P)^2^+18.8979P] where P=(Fo^2^+2Fc^2^)/3'
_refine_ls_weighting_scheme calc
_refine_ls_wR_factor_gt 0.1450
_refine_ls_wR_factor_ref 0.1557
_reflns_number_gt 6071
_reflns_number_total 7169
_reflns_threshold_expression >2sigma(I)
_cod_data_source_file c5dt02440d2.cif
_cod_data_source_block C32H46Cl2FeN4(CH2Cl2)2_250K
_cod_depositor_comments
;
The following automatic conversions were performed:

'_symmetry_cell_setting' value 'Tetragonal' changed to 'tetragonal'
according to
/usr/data/users/saulius/crontab/automatic-downloads/rss-feeds/RSC/lib/dictionaries/cif_core.dic
dictionary named 'cif_core.dic' version 2.4.2 from 2011-04-26.

'_exptl_crystal_density_meas' value 'not measured' was changed to '?'
- the value is perceived as not measured.

Automatic conversion script
Id: cif_fix_values 3271 2015-04-21 07:52:19Z andrius 

 Adding full bibliography for 7036399--7036407.cif.
;
_cod_original_sg_symbol_H-M 'I 4(1)/a'
_cod_database_code 7036402

loop_
_symmetry_equiv_pos_as_xyz
'x, y, z'
'-x+1/2, -y, z+1/2'
'-y+3/4, x+1/4, z+1/4'
'y+3/4, -x+3/4, z+3/4'
'x+1/2, y+1/2, z+1/2'
'-x+1, -y+1/2, z+1'
'-y+5/4, x+3/4, z+3/4'
'y+5/4, -x+5/4, z+5/4'
'-x, -y, -z'
'x-1/2, y, -z-1/2'
'y-3/4, -x-1/4, -z-1/4'
'-y-3/4, x-3/4, -z-3/4'
'-x+1/2, -y+1/2, -z+1/2'
'x, y+1/2, -z'
'y-1/4, -x+1/4, -z+1/4'
'-y-1/4, x-1/4, -z-1/4'

loop_
_atom_site_label
_atom_site_type_symbol
_atom_site_fract_x
_atom_site_fract_y
_atom_site_fract_z
_atom_site_U_iso_or_equiv
_atom_site_adp_type
_atom_site_occupancy
_atom_site_symmetry_multiplicity
_atom_site_calc_flag
_atom_site_refinement_flags
_atom_site_disorder_assembly
_atom_site_disorder_group
Fe1 Fe 0.28266(2) 0.50485(2) -0.048579(14) 0.04216(16) Uani 1 1 d . . .
Cl1 Cl 0.38884(4) 0.50287(4) -0.05906(3) 0.0632(3) Uani 1 1 d . . .
Cl2 Cl 0.23169(6) 0.51673(4) -0.10363(2) 0.0707(3) Uani 1 1 d . . .
N1 N 0.29399(14) 0.54926(12) 0.02552(7) 0.0451(6) Uani 1 1 d . . .
N2 N 0.29132(13) 0.44144(12) 0.02057(7) 0.0401(6) Uani 1 1 d . . .
N3 N 0.26818(14) 0.59587(12) -0.02935(7) 0.0472(7) Uani 1 1 d . . .
N4 N 0.26519(12) 0.41044(11) -0.03828(7) 0.0377(6) Uani 1 1 d . . .
C1 C 0.28903(16) 0.49796(14) 0.00412(9) 0.0418(7) Uani 1 1 d . . .
C2 C 0.30822(19) 0.54753(17) 0.06601(9) 0.0535(9) Uani 1 1 d . . .
H2A H 0.2698 0.5500 0.0807 0.064 Uiso 1 1 calc R . .
H2B H 0.3344 0.5829 0.0728 0.064 Uiso 1 1 calc R . .
C3 C 0.34151(17) 0.48779(18) 0.07464(9) 0.0521(9) Uani 1 1 d . . .
H3A H 0.3479 0.4844 0.1019 0.063 Uiso 1 1 calc R . .
H3B H 0.3822 0.4880 0.0624 0.063 Uiso 1 1 calc R . .
C4 C 0.30469(18) 0.43259(17) 0.06093(9) 0.0484(8) Uani 1 1 d . . .
H4A H 0.3285 0.3944 0.0646 0.058 Uiso 1 1 calc R . .
H4B H 0.2659 0.4292 0.0751 0.058 Uiso 1 1 calc R . .
C5 C 0.27551(15) 0.39422(13) -0.00392(8) 0.0378(7) Uani 1 1 d . . .
C6 C 0.2704(2) 0.33023(15) 0.01170(10) 0.0540(9) Uani 1 1 d . . .
H6A H 0.2584 0.3018 -0.0082 0.081 Uiso 1 1 calc R . .
H6B H 0.2394 0.3296 0.0315 0.081 Uiso 1 1 calc R . .
H6C H 0.3101 0.3177 0.0220 0.081 Uiso 1 1 calc R . .
C7 C 0.24901(16) 0.36312(14) -0.06562(9) 0.0408(7) Uani 1 1 d . . .
C8 C 0.29618(17) 0.32867(15) -0.08264(9) 0.0442(7) Uani 1 1 d . . .
C9 C 0.27828(19) 0.28284(17) -0.10855(10) 0.0543(9) Uani 1 1 d . . .
H9A H 0.3090 0.2591 -0.1205 0.065 Uiso 1 1 calc R . .
C10 C 0.2179(2) 0.27196(19) -0.11676(11) 0.0619(10) Uani 1 1 d . . .
H10A H 0.2071 0.2405 -0.1338 0.074 Uiso 1 1 calc R . .
C11 C 0.17227(19) 0.30729(19) -0.09992(11) 0.0609(10) Uani 1 1 d . . .
H11A H 0.1306 0.3001 -0.1063 0.073 Uiso 1 1 calc R . .
C12 C 0.18638(17) 0.35309(18) -0.07388(10) 0.0507(8) Uani 1 1 d . . .
C13 C 0.36436(16) 0.33807(15) -0.07438(9) 0.0441(7) Uani 1 1 d . . .
H13A H 0.3678 0.3710 -0.0551 0.053 Uiso 1 1 calc R . .
C14 C 0.39471(19) 0.27977(18) -0.05850(12) 0.0590(9) Uani 1 1 d . . .
H14A H 0.4383 0.2877 -0.0538 0.088 Uiso 1 1 calc R . .
H14B H 0.3906 0.2462 -0.0765 0.088 Uiso 1 1 calc R . .
H14C H 0.3745 0.2683 -0.0351 0.088 Uiso 1 1 calc R . .
C15 C 0.3992(2) 0.3600(2) -0.10930(11) 0.0670(11) Uani 1 1 d . . .
H15A H 0.4427 0.3652 -0.1033 0.100 Uiso 1 1 calc R . .
H15B H 0.3821 0.3992 -0.1177 0.100 Uiso 1 1 calc R . .
H15C H 0.3949 0.3294 -0.1292 0.100 Uiso 1 1 calc R . .
C16 C 0.13503(19) 0.3896(2) -0.05532(12) 0.0655(11) Uani 1 1 d . . .
H16A H 0.1543 0.4243 -0.0414 0.079 Uiso 1 1 calc R . .
C17 C 0.1004(3) 0.3499(3) -0.02715(15) 0.0996(18) Uani 1 1 d . . .
H17A H 0.1293 0.3334 -0.0088 0.149 Uiso 1 1 calc R . .
H17B H 0.0801 0.3160 -0.0402 0.149 Uiso 1 1 calc R . .
H17C H 0.0695 0.3750 -0.0144 0.149 Uiso 1 1 calc R . .
C18 C 0.0903(2) 0.4173(3) -0.08417(16) 0.0866(15) Uani 1 1 d . . .
H18A H 0.1135 0.4413 -0.1025 0.130 Uiso 1 1 calc R . .
H18B H 0.0608 0.4440 -0.0714 0.130 Uiso 1 1 calc R . .
H18C H 0.0683 0.3842 -0.0969 0.130 Uiso 1 1 calc R . .
C19 C 0.27939(17) 0.60291(15) 0.00600(9) 0.0468(8) Uani 1 1 d . . .
C20 C 0.2760(3) 0.66225(18) 0.02772(13) 0.0724(12) Uani 1 1 d . . .
H20A H 0.2639 0.6957 0.0110 0.109 Uiso 1 1 calc R . .
H20B H 0.3163 0.6713 0.0385 0.109 Uiso 1 1 calc R . .
H20C H 0.2456 0.6582 0.0477 0.109 Uiso 1 1 calc R . .
C21 C 0.24646(19) 0.64815(16) -0.05109(10) 0.0528(9) Uani 1 1 d . . .
C22 C 0.1831(2) 0.6623(2) -0.05045(12) 0.0649(11) Uani 1 1 d . . .
C23 C 0.1637(3) 0.7129(2) -0.07166(14) 0.0802(13) Uani 1 1 d . . .
H23A H 0.1217 0.7242 -0.0713 0.096 Uiso 1 1 calc R . .
C24 C 0.2043(3) 0.7469(2) -0.09318(13) 0.0744(13) Uani 1 1 d . . .
H24A H 0.1898 0.7806 -0.1074 0.089 Uiso 1 1 calc R . .
C25 C 0.2653(2) 0.73152(18) -0.09379(11) 0.0640(11) Uani 1 1 d . . .
H25A H 0.2927 0.7550 -0.1086 0.077 Uiso 1 1 calc R . .
C26 C 0.2884(2) 0.68187(16) -0.07298(10) 0.0549(9) Uani 1 1 d . . .
C27 C 0.1363(2) 0.6243(3) -0.02810(17) 0.0898(15) Uani 1 1 d . . .
H27A H 0.1591 0.5906 -0.0152 0.108 Uiso 1 1 calc R . .
C28 C 0.0886(3) 0.5946(4) -0.0539(2) 0.123(2) Uani 1 1 d . . .
H28A H 0.1096 0.5718 -0.0737 0.184 Uiso 1 1 calc R . .
H28B H 0.0629 0.6267 -0.0650 0.184 Uiso 1 1 calc R . .
H28C H 0.0628 0.5665 -0.0394 0.184 Uiso 1 1 calc R . .
C29 C 0.1037(3) 0.6633(4) 0.00204(19) 0.124(2) Uani 1 1 d . . .
H29A H 0.0740 0.6377 0.0154 0.186 Uiso 1 1 calc R . .
H29B H 0.0823 0.6976 -0.0099 0.186 Uiso 1 1 calc R . .
H29C H 0.1342 0.6792 0.0196 0.186 Uiso 1 1 calc R . .
C30 C 0.3565(2) 0.66657(18) -0.07536(12) 0.0620(10) Uani 1 1 d . . .
H30A H 0.3642 0.6309 -0.0584 0.074 Uiso 1 1 calc R . .
C31 C 0.3730(3) 0.6461(3) -0.11512(15) 0.0942(17) Uani 1 1 d . . .
H31A H 0.3476 0.6109 -0.1221 0.141 Uiso 1 1 calc R . .
H31B H 0.4164 0.6345 -0.1161 0.141 Uiso 1 1 calc R . .
H31C H 0.3655 0.6800 -0.1325 0.141 Uiso 1 1 calc R . .
C32 C 0.3971(3) 0.7199(2) -0.06184(17) 0.0879(15) Uani 1 1 d . . .
H32A H 0.3852 0.7313 -0.0364 0.132 Uiso 1 1 calc R . .
H32B H 0.3917 0.7552 -0.0784 0.132 Uiso 1 1 calc R . .
H32C H 0.4402 0.7071 -0.0621 0.132 Uiso 1 1 calc R . .
C1S C 0.4996(3) 0.4179(2) -0.0004(2) 0.105(2) Uani 1 1 d . A 1
H1S1 H 0.4718 0.4450 -0.0146 0.127 Uiso 1 1 calc R A 1
H1S2 H 0.5251 0.4438 0.0162 0.127 Uiso 1 1 calc R A 1
Cl3S Cl 0.5448(2) 0.3791(3) -0.02985(13) 0.1528(19) Uani 0.795(12) 1 d PD A 1
Cl4S Cl 0.45343(10) 0.3636(2) 0.02833(6) 0.0968(10) Uani 0.795(12) 1 d PD A 1
Cl3X Cl 0.5521(5) 0.3673(4) -0.0335(3) 0.061(3) Uiso 0.205(12) 1 d PD A 2
Cl4X Cl 0.4617(5) 0.3932(9) 0.0242(3) 0.096(3) Uiso 0.205(12) 1 d PD A 2
C2S C 0.2103(3) 0.6426(3) -0.16834(16) 0.0986(17) Uani 1 1 d . B 1
H2S1 H 0.2252 0.6207 -0.1459 0.118 Uiso 1 1 calc R B 1
H2S2 H 0.2173 0.6870 -0.1644 0.118 Uiso 1 1 calc R B 1
Cl5S Cl 0.13345(18) 0.6299(5) -0.17291(10) 0.130(2) Uani 0.669(16) 1 d PD B 1
Cl6S Cl 0.2541(4) 0.6183(4) -0.20749(15) 0.165(2) Uani 0.669(16) 1 d PD B 1
Cl5X Cl 0.1244(5) 0.6642(7) -0.1733(3) 0.137(3) Uiso 0.331(16) 1 d PD B 2
Cl6X Cl 0.2353(4) 0.6068(4) -0.2062(3) 0.095(3) Uiso 0.331(16) 1 d PD B 2

loop_
_atom_site_aniso_label
_atom_site_aniso_U_11
_atom_site_aniso_U_22
_atom_site_aniso_U_33
_atom_site_aniso_U_23
_atom_site_aniso_U_13
_atom_site_aniso_U_12
Fe1 0.0551(3) 0.0297(3) 0.0416(3) -0.0024(2) 0.0013(2) -0.0013(2)
Cl1 0.0555(5) 0.0451(5) 0.0891(7) 0.0022(4) 0.0082(5) -0.0037(4)
Cl2 0.1184(9) 0.0558(5) 0.0381(4) -0.0025(4) -0.0154(5) -0.0024(5)
N1 0.0641(18) 0.0375(14) 0.0338(13) -0.0050(11) 0.0002(12) -0.0050(12)
N2 0.0523(16) 0.0377(14) 0.0302(12) 0.0000(10) -0.0005(11) -0.0011(11)
N3 0.0652(18) 0.0391(14) 0.0373(14) -0.0053(11) 0.0002(13) 0.0003(13)
N4 0.0459(15) 0.0333(13) 0.0337(13) 0.0016(10) 0.0013(11) -0.0024(11)
C1 0.0545(19) 0.0363(16) 0.0346(15) -0.0019(13) -0.0008(14) -0.0029(14)
C2 0.072(2) 0.056(2) 0.0323(16) -0.0078(15) -0.0040(16) -0.0101(18)
C3 0.059(2) 0.066(2) 0.0314(16) -0.0001(15) -0.0032(15) -0.0008(17)
C4 0.062(2) 0.053(2) 0.0299(15) 0.0060(14) 0.0017(14) 0.0034(16)
C5 0.0450(17) 0.0316(15) 0.0367(16) 0.0023(12) 0.0042(13) 0.0025(13)
C6 0.080(3) 0.0362(18) 0.0463(19) 0.0064(14) 0.0020(18) -0.0023(16)
C7 0.0498(18) 0.0352(16) 0.0373(16) -0.0006(13) 0.0009(14) -0.0038(14)
C8 0.057(2) 0.0354(16) 0.0400(16) 0.0009(13) 0.0042(15) -0.0043(14)
C9 0.066(2) 0.0453(19) 0.051(2) -0.0111(16) 0.0049(18) -0.0028(17)
C10 0.070(3) 0.056(2) 0.060(2) -0.0170(18) 0.000(2) -0.0120(19)
C11 0.055(2) 0.066(2) 0.061(2) -0.0105(19) -0.0045(18) -0.0139(19)
C12 0.052(2) 0.056(2) 0.0436(18) -0.0035(16) -0.0011(16) -0.0058(16)
C13 0.0496(19) 0.0398(17) 0.0430(17) -0.0032(14) 0.0037(15) 0.0000(14)
C14 0.061(2) 0.050(2) 0.067(2) -0.0002(18) 0.0002(19) 0.0032(17)
C15 0.064(3) 0.081(3) 0.056(2) 0.008(2) 0.0098(19) -0.014(2)
C16 0.052(2) 0.080(3) 0.065(2) -0.015(2) -0.0032(19) -0.003(2)
C17 0.075(3) 0.142(5) 0.082(3) -0.001(3) 0.021(3) 0.009(3)
C18 0.062(3) 0.094(4) 0.104(4) -0.010(3) -0.018(3) 0.014(2)
C19 0.065(2) 0.0351(17) 0.0407(17) -0.0051(14) 0.0028(16) -0.0081(15)
C20 0.111(4) 0.039(2) 0.067(3) -0.0153(18) -0.012(2) -0.004(2)
C21 0.074(3) 0.0406(18) 0.0432(18) -0.0029(14) -0.0042(17) 0.0030(17)
C22 0.074(3) 0.057(2) 0.064(2) -0.0010(19) -0.005(2) 0.009(2)
C23 0.083(3) 0.074(3) 0.084(3) -0.004(3) -0.016(3) 0.020(3)
C24 0.107(4) 0.054(2) 0.062(3) 0.001(2) -0.015(3) 0.019(2)
C25 0.095(3) 0.044(2) 0.053(2) 0.0026(17) -0.001(2) 0.006(2)
C26 0.080(3) 0.0382(18) 0.0468(19) -0.0021(15) -0.0013(18) 0.0000(17)
C27 0.071(3) 0.085(3) 0.113(4) 0.008(3) 0.014(3) 0.008(3)
C28 0.099(5) 0.118(5) 0.152(6) -0.021(5) 0.012(4) -0.028(4)
C29 0.116(5) 0.145(6) 0.112(5) -0.010(4) 0.036(4) -0.001(4)
C30 0.077(3) 0.044(2) 0.065(2) 0.0107(17) 0.014(2) 0.0012(18)
C31 0.113(4) 0.079(3) 0.091(4) 0.002(3) 0.032(3) 0.019(3)
C32 0.085(3) 0.067(3) 0.112(4) 0.003(3) 0.003(3) -0.003(3)
C1S 0.107(4) 0.061(3) 0.148(5) 0.002(3) -0.041(4) -0.011(3)
Cl3S 0.101(2) 0.218(5) 0.139(2) -0.030(3) 0.0387(17) -0.045(2)
Cl4S 0.0824(12) 0.094(2) 0.1143(15) 0.0088(12) 0.0205(10) -0.0022(10)
C2S 0.128(5) 0.093(4) 0.076(3) -0.008(3) -0.012(3) -0.007(3)
Cl5S 0.096(2) 0.178(6) 0.116(2) 0.006(2) -0.0107(14) -0.023(2)
Cl6S 0.159(4) 0.219(5) 0.116(2) -0.042(3) 0.047(3) -0.004(4)

loop_
_atom_type_symbol
_atom_type_description
_atom_type_scat_dispersion_real
_atom_type_scat_dispersion_imag
_atom_type_scat_source
C C 0.0181 0.0091 'International Tables Vol C Tables 4.2.6.8 and 6.1.1.4'
H H 0.0000 0.0000 'International Tables Vol C Tables 4.2.6.8 and 6.1.1.4'
N N 0.0311 0.0180 'International Tables Vol C Tables 4.2.6.8 and 6.1.1.4'
Cl Cl 0.3639 0.7018 'International Tables Vol C Tables 4.2.6.8 and 6.1.1.4'
Fe Fe -1.1336 3.1974 'International Tables Vol C Tables 4.2.6.8 and 6.1.1.4'

loop_
_geom_angle_atom_site_label_1
_geom_angle_atom_site_label_2
_geom_angle_atom_site_label_3
_geom_angle
C1 Fe1 N3 76.21(12)
C1 Fe1 N4 76.34(11)
N3 Fe1 N4 145.23(10)
C1 Fe1 Cl2 154.88(11)
N3 Fe1 Cl2 95.90(8)
N4 Fe1 Cl2 99.97(8)
C1 Fe1 Cl1 94.92(11)
N3 Fe1 Cl1 102.46(9)
N4 Fe1 Cl1 100.77(8)
Cl2 Fe1 Cl1 110.13(5)
C1 N1 C19 112.7(3)
C1 N1 C2 123.2(3)
C19 N1 C2 123.9(3)
C1 N2 C5 112.6(2)
C1 N2 C4 122.9(3)
C5 N2 C4 124.4(3)
C19 N3 C21 119.3(3)
C19 N3 Fe1 113.5(2)
C21 N3 Fe1 127.1(2)
C5 N4 C7 118.9(3)
C5 N4 Fe1 113.4(2)
C7 N4 Fe1 127.45(19)
N1 C1 N2 119.6(3)
N1 C1 Fe1 120.1(2)
N2 C1 Fe1 120.2(2)
N1 C2 C3 108.7(3)
N1 C2 H2A 110.0
C3 C2 H2A 110.0
N1 C2 H2B 110.0
C3 C2 H2B 110.0
H2A C2 H2B 108.3
C2 C3 C4 111.0(3)
C2 C3 H3A 109.4
C4 C3 H3A 109.4
C2 C3 H3B 109.4
C4 C3 H3B 109.4
H3A C3 H3B 108.0
N2 C4 C3 108.3(3)
N2 C4 H4A 110.0
C3 C4 H4A 110.0
N2 C4 H4B 110.0
C3 C4 H4B 110.0
H4A C4 H4B 108.4
N4 C5 N2 116.0(3)
N4 C5 C6 126.2(3)
N2 C5 C6 117.8(3)
C5 C6 H6A 109.5
C5 C6 H6B 109.5
H6A C6 H6B 109.5
C5 C6 H6C 109.5
H6A C6 H6C 109.5
H6B C6 H6C 109.5
C8 C7 C12 122.0(3)
C8 C7 N4 119.2(3)
C12 C7 N4 118.8(3)
C7 C8 C9 117.2(3)
C7 C8 C13 123.6(3)
C9 C8 C13 119.2(3)
C10 C9 C8 121.8(4)
C10 C9 H9A 119.1
C8 C9 H9A 119.1
C9 C10 C11 119.8(3)
C9 C10 H10A 120.1
C11 C10 H10A 120.1
C10 C11 C12 121.7(4)
C10 C11 H11A 119.2
C12 C11 H11A 119.2
C11 C12 C7 117.5(3)
C11 C12 C16 120.1(3)
C7 C12 C16 122.4(3)
C8 C13 C15 111.3(3)
C8 C13 C14 112.2(3)
C15 C13 C14 110.1(3)
C8 C13 H13A 107.7
C15 C13 H13A 107.7
C14 C13 H13A 107.7
C13 C14 H14A 109.5
C13 C14 H14B 109.5
H14A C14 H14B 109.5
C13 C14 H14C 109.5
H14A C14 H14C 109.5
H14B C14 H14C 109.5
C13 C15 H15A 109.5
C13 C15 H15B 109.5
H15A C15 H15B 109.5
C13 C15 H15C 109.5
H15A C15 H15C 109.5
H15B C15 H15C 109.5
C12 C16 C17 110.9(4)
C12 C16 C18 112.0(4)
C17 C16 C18 110.6(4)
C12 C16 H16A 107.7
C17 C16 H16A 107.7
C18 C16 H16A 107.7
C16 C17 H17A 109.5
C16 C17 H17B 109.5
H17A C17 H17B 109.5
C16 C17 H17C 109.5
H17A C17 H17C 109.5
H17B C17 H17C 109.5
C16 C18 H18A 109.5
C16 C18 H18B 109.5
H18A C18 H18B 109.5
C16 C18 H18C 109.5
H18A C18 H18C 109.5
H18B C18 H18C 109.5
N3 C19 N1 115.6(3)
N3 C19 C20 126.5(3)
N1 C19 C20 117.9(3)
C19 C20 H20A 109.5
C19 C20 H20B 109.5
H20A C20 H20B 109.5
C19 C20 H20C 109.5
H20A C20 H20C 109.5
H20B C20 H20C 109.5
C26 C21 C22 121.9(4)
C26 C21 N3 119.6(4)
C22 C21 N3 118.5(3)
C23 C22 C21 117.1(4)
C23 C22 C27 120.4(5)
C21 C22 C27 122.5(4)
C24 C23 C22 121.9(5)
C24 C23 H23A 119.0
C22 C23 H23A 119.0
C25 C24 C23 119.8(4)
C25 C24 H24A 120.1
C23 C24 H24A 120.1
C24 C25 C26 121.7(4)
C24 C25 H25A 119.1
C26 C25 H25A 119.1
C25 C26 C21 117.6(4)
C25 C26 C30 119.2(4)
C21 C26 C30 123.3(3)
C28 C27 C22 111.2(5)
C28 C27 C29 109.9(5)
C22 C27 C29 111.8(5)
C28 C27 H27A 107.9
C22 C27 H27A 107.9
C29 C27 H27A 107.9
C27 C28 H28A 109.5
C27 C28 H28B 109.5
H28A C28 H28B 109.5
C27 C28 H28C 109.5
H28A C28 H28C 109.5
H28B C28 H28C 109.5
C27 C29 H29A 109.5
C27 C29 H29B 109.5
H29A C29 H29B 109.5
C27 C29 H29C 109.5
H29A C29 H29C 109.5
H29B C29 H29C 109.5
C26 C30 C31 110.0(4)
C26 C30 C32 112.1(4)
C31 C30 C32 112.2(4)
C26 C30 H30A 107.4
C31 C30 H30A 107.4
C32 C30 H30A 107.4
C30 C31 H31A 109.5
C30 C31 H31B 109.5
H31A C31 H31B 109.5
C30 C31 H31C 109.5
H31A C31 H31C 109.5
H31B C31 H31C 109.5
C30 C32 H32A 109.5
C30 C32 H32B 109.5
H32A C32 H32B 109.5
C30 C32 H32C 109.5
H32A C32 H32C 109.5
H32B C32 H32C 109.5
Cl3S C1S Cl4S 110.3(3)
Cl3S C1S H1S1 109.6
Cl4S C1S H1S1 109.6
Cl3S C1S H1S2 109.6
Cl4S C1S H1S2 109.6
H1S1 C1S H1S2 108.1
Cl5S C2S Cl6S 113.8(4)
Cl5S C2S H2S1 108.8
Cl6S C2S H2S1 108.8
Cl5S C2S H2S2 108.8
Cl6S C2S H2S2 108.8
H2S1 C2S H2S2 107.7

loop_
_geom_bond_atom_site_label_1
_geom_bond_atom_site_label_2
_geom_bond_distance
Fe1 C1 1.882(3)
Fe1 N3 2.103(3)
Fe1 N4 2.104(2)
Fe1 Cl2 2.2574(11)
Fe1 Cl1 2.3214(11)
N1 C1 1.347(4)
N1 C19 1.385(4)
N1 C2 1.470(4)
N2 C1 1.353(4)
N2 C5 1.382(4)
N2 C4 1.474(4)
N3 C19 1.287(4)
N3 C21 1.445(5)
N4 C5 1.289(4)
N4 C7 1.451(4)
C2 C3 1.507(5)
C2 H2A 0.9800
C2 H2B 0.9800
C3 C4 1.512(5)
C3 H3A 0.9800
C3 H3B 0.9800
C4 H4A 0.9800
C4 H4B 0.9800
C5 C6 1.492(4)
C6 H6A 0.9700
C6 H6B 0.9700
C6 H6C 0.9700
C7 C8 1.398(5)
C7 C12 1.400(5)
C8 C9 1.405(5)
C8 C13 1.514(5)
C9 C10 1.355(6)
C9 H9A 0.9400
C10 C11 1.381(6)
C10 H10A 0.9400
C11 C12 1.387(5)
C11 H11A 0.9400
C12 C16 1.510(6)
C13 C15 1.525(5)
C13 C14 1.526(5)
C13 H13A 0.9900
C14 H14A 0.9700
C14 H14B 0.9700
C14 H14C 0.9700
C15 H15A 0.9700
C15 H15B 0.9700
C15 H15C 0.9700
C16 C17 1.514(7)
C16 C18 1.529(6)
C16 H16A 0.9900
C17 H17A 0.9700
C17 H17B 0.9700
C17 H17C 0.9700
C18 H18A 0.9700
C18 H18B 0.9700
C18 H18C 0.9700
C19 C20 1.496(5)
C20 H20A 0.9700
C20 H20B 0.9700
C20 H20C 0.9700
C21 C26 1.398(6)
C21 C22 1.401(6)
C22 C23 1.391(6)
C22 C27 1.524(7)
C23 C24 1.373(7)
C23 H23A 0.9400
C24 C25 1.359(7)
C24 H24A 0.9400
C25 C26 1.394(5)
C25 H25A 0.9400
C26 C30 1.508(6)
C27 C28 1.518(9)
C27 C29 1.532(8)
C27 H27A 0.9900
C28 H28A 0.9700
C28 H28B 0.9700
C28 H28C 0.9700
C29 H29A 0.9700
C29 H29B 0.9700
C29 H29C 0.9700
C30 C31 1.521(6)
C30 C32 1.523(7)
C30 H30A 0.9900
C31 H31A 0.9700
C31 H31B 0.9700
C31 H31C 0.9700
C32 H32A 0.9700
C32 H32B 0.9700
C32 H32C 0.9700
C1S Cl3S 1.659(9)
C1S Cl4S 1.843(7)
C1S H1S1 0.9800
C1S H1S2 0.9800
C2S Cl5S 1.689(7)
C2S Cl6S 1.761(7)
C2S H2S1 0.9800
C2S H2S2 0.9800

loop_
_geom_torsion_atom_site_label_1
_geom_torsion_atom_site_label_2
_geom_torsion_atom_site_label_3
_geom_torsion_atom_site_label_4
_geom_torsion
C1 Fe1 N3 C19 9.3(3)
N4 Fe1 N3 C19 48.1(4)
Cl2 Fe1 N3 C19 165.1(3)
Cl1 Fe1 N3 C19 -82.7(3)
C1 Fe1 N3 C21 -169.2(3)
N4 Fe1 N3 C21 -130.4(3)
Cl2 Fe1 N3 C21 -13.4(3)
Cl1 Fe1 N3 C21 98.8(3)
C1 Fe1 N4 C5 -8.7(2)
N3 Fe1 N4 C5 -47.5(3)
Cl2 Fe1 N4 C5 -163.3(2)
Cl1 Fe1 N4 C5 83.8(2)
C1 Fe1 N4 C7 177.2(3)
N3 Fe1 N4 C7 138.5(3)
Cl2 Fe1 N4 C7 22.6(3)
Cl1 Fe1 N4 C7 -90.3(2)
C19 N1 C1 N2 -168.7(3)
C2 N1 C1 N2 6.4(5)
C19 N1 C1 Fe1 14.1(4)
C2 N1 C1 Fe1 -170.8(3)
C5 N2 C1 N1 170.0(3)
C4 N2 C1 N1 -5.7(5)
C5 N2 C1 Fe1 -12.8(4)
C4 N2 C1 Fe1 171.5(2)
N3 Fe1 C1 N1 -12.7(3)
N4 Fe1 C1 N1 -171.1(3)
Cl2 Fe1 C1 N1 -86.8(4)
Cl1 Fe1 C1 N1 88.9(3)
N3 Fe1 C1 N2 170.1(3)
N4 Fe1 C1 N2 11.7(3)
Cl2 Fe1 C1 N2 96.0(3)
Cl1 Fe1 C1 N2 -88.2(3)
C1 N1 C2 C3 23.8(5)
C19 N1 C2 C3 -161.6(3)
N1 C2 C3 C4 -54.1(4)
C1 N2 C4 C3 -25.0(4)
C5 N2 C4 C3 159.8(3)
C2 C3 C4 N2 54.6(4)
C7 N4 C5 N2 179.4(3)
Fe1 N4 C5 N2 4.8(4)
C7 N4 C5 C6 -2.3(5)
Fe1 N4 C5 C6 -176.9(3)
C1 N2 C5 N4 4.2(4)
C4 N2 C5 N4 179.8(3)
C1 N2 C5 C6 -174.3(3)
C4 N2 C5 C6 1.3(5)
C5 N4 C7 C8 -82.7(4)
Fe1 N4 C7 C8 91.0(3)
C5 N4 C7 C12 96.8(4)
Fe1 N4 C7 C12 -89.5(3)
C12 C7 C8 C9 -0.3(5)
N4 C7 C8 C9 179.2(3)
C12 C7 C8 C13 -179.9(3)
N4 C7 C8 C13 -0.4(5)
C7 C8 C9 C10 -0.3(5)
C13 C8 C9 C10 179.3(4)
C8 C9 C10 C11 1.2(6)
C9 C10 C11 C12 -1.6(7)
C10 C11 C12 C7 1.0(6)
C10 C11 C12 C16 -178.4(4)
C8 C7 C12 C11 -0.1(5)
N4 C7 C12 C11 -179.6(3)
C8 C7 C12 C16 179.3(3)
N4 C7 C12 C16 -0.2(5)
C7 C8 C13 C15 -116.4(4)
C9 C8 C13 C15 64.0(4)
C7 C8 C13 C14 119.7(4)
C9 C8 C13 C14 -59.9(4)
C11 C12 C16 C17 72.1(5)
C7 C12 C16 C17 -107.3(5)
C11 C12 C16 C18 -52.0(5)
C7 C12 C16 C18 128.6(4)
C21 N3 C19 N1 173.8(3)
Fe1 N3 C19 N1 -4.9(4)
C21 N3 C19 C20 -4.0(6)
Fe1 N3 C19 C20 177.3(3)
C1 N1 C19 N3 -4.9(5)
C2 N1 C19 N3 -180.0(3)
C1 N1 C19 C20 173.1(4)
C2 N1 C19 C20 -2.0(5)
C19 N3 C21 C26 98.9(4)
Fe1 N3 C21 C26 -82.7(4)
C19 N3 C21 C22 -83.1(4)
Fe1 N3 C21 C22 95.3(4)
C26 C21 C22 C23 -2.1(6)
N3 C21 C22 C23 180.0(4)
C26 C21 C22 C27 177.2(4)
N3 C21 C22 C27 -0.7(6)
C21 C22 C23 C24 1.7(7)
C27 C22 C23 C24 -177.7(5)
C22 C23 C24 C25 -0.6(7)
C23 C24 C25 C26 -0.1(7)
C24 C25 C26 C21 -0.3(6)
C24 C25 C26 C30 179.0(4)
C22 C21 C26 C25 1.4(5)
N3 C21 C26 C25 179.4(3)
C22 C21 C26 C30 -177.9(4)
N3 C21 C26 C30 0.1(5)
C23 C22 C27 C28 61.6(7)
C21 C22 C27 C28 -117.7(6)
C23 C22 C27 C29 -61.8(7)
C21 C22 C27 C29 119.0(5)
C25 C26 C30 C31 -64.5(5)
C21 C26 C30 C31 114.7(4)
C25 C26 C30 C32 61.1(5)
C21 C26 C30 C32 -119.7(4)
